data_1562213
loop_
_publ_author_name
'Zhang, Yingjie'
'Bhadbhade, Mohan'
'Scales, Nicholas'
'Karatchevtseva, Inna'
'Price, Jason R.'
'Lu, Kim'
'Lumpkin, Gregory R.'

_publ_section_title
;
 Dysprosium complexes with mono-/di-carboxylate ligands---From simple
 dimers to 2D and 3D frameworks
;
_journal_name_full 'Journal of Solid State Chemistry'
_journal_page_first 1
_journal_page_last 8
_journal_paper_doi 10.1016/j.jssc.2014.07.007
_journal_volume 219
_journal_year 2014
_chemical_formula_sum 'C3 Dy O11'
_chemical_formula_weight 374.53
_space_group_crystal_system monoclinic
_space_group_IT_number 14
_space_group_name_Hall '-P 2ybc'
_space_group_name_H-M_alt 'P 1 21/c 1'
_atom_sites_solution_hydrogens .
_audit_creation_method SHELXL-2013
_cell_angle_alpha 90
_cell_angle_beta 114.29(3)
_cell_angle_gamma 90
_cell_formula_units_Z 4
_cell_length_a 10.960(2)
_cell_length_b 9.5330(19)
_cell_length_c 9.974(2)
_cell_measurement_reflns_used 9980
_cell_measurement_temperature 100(2)
_cell_measurement_theta_max 22.5
_cell_measurement_theta_min 2.5
_cell_volume 949.8(4)
_computing_cell_refinement 'XDS (Kabsch, 1993)'
_computing_data_collection 'BLU-ICE (McPhillips et al., 2002)'
_computing_data_reduction 'XDS (Kabsch, 1993)'
_computing_structure_refinement 'SHELXL-2013 (Sheldrick, 2013)'
_computing_structure_solution
;
SHELXS97 (Sheldrick, 2008) and OLEX-2 (Dolomanov <i>et al</i>., 2009)
;
_diffrn_ambient_temperature 100(2)
_diffrn_detector_type 'ADSC Quantum 210r'
_diffrn_measured_fraction_theta_full 0.937
_diffrn_measured_fraction_theta_max 0.931
_diffrn_measurement_device_type '3-BM1 Australian Synchrotron'
_diffrn_measurement_method 'Phi Scan'
_diffrn_radiation_monochromator Si<111>
_diffrn_radiation_type Synchrotron
_diffrn_radiation_wavelength 0.71080
_diffrn_reflns_av_R_equivalents 0.0444
_diffrn_reflns_av_unetI/netI 0.0245
_diffrn_reflns_Laue_measured_fraction_full 0.937
_diffrn_reflns_Laue_measured_fraction_max 0.931
_diffrn_reflns_limit_h_max 13
_diffrn_reflns_limit_h_min -13
_diffrn_reflns_limit_k_max 11
_diffrn_reflns_limit_k_min -11
_diffrn_reflns_limit_l_max 12
_diffrn_reflns_limit_l_min -12
_diffrn_reflns_number 13359
_diffrn_reflns_point_group_measured_fraction_full 0.937
_diffrn_reflns_point_group_measured_fraction_max 0.931
_diffrn_reflns_theta_full 25.244
_diffrn_reflns_theta_max 26.373
_diffrn_reflns_theta_min 2.039
_diffrn_source 'Synchrotron BM'
_diffrn_standards_decay_% 0
_diffrn_standards_interval_count 0
_diffrn_standards_interval_time 0
_diffrn_standards_number 0
_exptl_absorpt_coefficient_mu 7.914
_exptl_absorpt_correction_type none
_exptl_crystal_colour colourless
_exptl_crystal_density_diffrn 2.619
_exptl_crystal_description Plates
_exptl_crystal_F_000 688
_exptl_crystal_size_max 0.015
_exptl_crystal_size_mid 0.010
_exptl_crystal_size_min 0.010
_refine_diff_density_max 1.466
_refine_diff_density_min -0.921
_refine_diff_density_rms 0.213
_refine_ls_extinction_coef 0.0098(9)
_refine_ls_extinction_expression Fc^*^=kFc[1+0.001xFc^2^\l^3^/sin(2\q)]^-1/4^
_refine_ls_extinction_method SHELXL
_refine_ls_goodness_of_fit_ref 1.358
_refine_ls_hydrogen_treatment undef
_refine_ls_matrix_type full
_refine_ls_number_parameters 155
_refine_ls_number_reflns 1809
_refine_ls_number_restraints 0
_refine_ls_restrained_S_all 1.358
_refine_ls_R_factor_all 0.0300
_refine_ls_R_factor_gt 0.0289
_refine_ls_shift/su_max 0.000
_refine_ls_shift/su_mean 0.000
_refine_ls_structure_factor_coef Fsqd
_refine_ls_weighting_details 'w=1/[\s^2^(Fo^2^)+(0.0389P)^2^+2.0000P] where P=(Fo^2^+2Fc^2^)/3'
_refine_ls_weighting_scheme calc
_refine_ls_wR_factor_gt 0.0765
_refine_ls_wR_factor_ref 0.0771
_reflns_Friedel_coverage 0.000
_reflns_Friedel_fraction_full .
_reflns_Friedel_fraction_max .
_reflns_number_gt 1722
_reflns_number_total 1809
_reflns_threshold_expression 'I > 2\s(I)'
_cod_data_source_file mmc4.cif
_cod_data_source_block p21onc
_cod_original_cell_volume 949.9(4)
_cod_original_sg_symbol_H-M 'P 21/c'
_cod_database_code 1562213
_shelx_space_group_comment
;
The symmetry employed for this shelxl refinement is uniquely defined
by the following loop, which should always be used as a source of
symmetry information in preference to the above space-group names.
They are only intended as comments.
;
_shelxl_version_number 2013-3

loop_
_space_group_symop_operation_xyz
'x, y, z'
'-x, y+1/2, -z+1/2'
'-x, -y, -z'
'x, -y-1/2, z-1/2'

loop_
_atom_site_label
_atom_site_type_symbol
_atom_site_fract_x
_atom_site_fract_y
_atom_site_fract_z
_atom_site_U_iso_or_equiv
_atom_site_adp_type
_atom_site_occupancy
_atom_site_site_symmetry_order
_atom_site_calc_flag
_atom_site_refinement_flags_posn
_atom_site_refinement_flags_adp
_atom_site_refinement_flags_occupancy
_atom_site_disorder_assembly
_atom_site_disorder_group
Dy1 Dy 0.30969(2) 0.45410(2) 0.16867(2) 0.01228(15) Uani 1 1 d . . . . .
O1 O 0.1093(3) 0.3922(4) -0.0361(4) 0.0192(7) Uani 1 1 d . . . . .
O2 O -0.1092(4) 0.4276(4) -0.1650(4) 0.0193(8) Uani 1 1 d . . . . .
O3 O 0.3729(4) 0.6036(4) 0.3771(4) 0.0196(8) Uani 1 1 d . . . . .
O4 O 0.5118(3) 0.6453(4) 0.6116(4) 0.0182(7) Uani 1 1 d . . . . .
O5 O 0.3367(4) 0.4368(4) -0.0694(5) 0.0243(9) Uani 1 1 d . . . . .
O6 O 0.4718(4) 0.4762(4) -0.1834(4) 0.0185(8) Uani 1 1 d . . . . .
O1W O 0.3325(5) 0.2147(4) 0.1149(4) 0.0330(10) Uani 1 1 d . . . . .
O2W O 0.2041(4) 0.3157(4) 0.2971(5) 0.0267(9) Uani 1 1 d . . . . .
O3W O 0.2892(4) 0.6858(4) 0.0723(5) 0.0261(9) Uani 1 1 d . . . . .
C1 C 0.0002(6) 0.4474(5) -0.0580(6) 0.0180(11) Uani 1 1 d . . . . .
C2 C 0.4668(5) 0.5725(5) 0.4970(6) 0.0158(10) Uani 1 1 d . . . . .
C3 C 0.4452(6) 0.4757(5) -0.0734(6) 0.0200(11) Uani 1 1 d . . . . .
O4W O 0.0580(10) 0.7109(15) 0.3762(14) 0.066(4) Uani 0.5 1 d . . P . .
O5W O 0.0894(19) 1.018(2) 0.067(3) 0.130(10) Uani 0.5 1 d . . P . .
O6W O 0.0772(8) 0.8207(10) 0.2895(11) 0.039(2) Uani 0.5 1 d . . P . .
O7W O 0.1589(12) 0.9014(15) 0.163(2) 0.092(6) Uani 0.5 1 d . . P . .

loop_
_atom_site_aniso_label
_atom_site_aniso_U_11
_atom_site_aniso_U_22
_atom_site_aniso_U_33
_atom_site_aniso_U_23
_atom_site_aniso_U_13
_atom_site_aniso_U_12
Dy1 0.00864(18) 0.01469(19) 0.0105(2) -0.00003(7) 0.00094(12) -0.00037(7)
O1 0.0130(16) 0.0221(19) 0.0200(18) -0.0035(14) 0.0041(14) 0.0016(13)
O2 0.0119(17) 0.0200(17) 0.0195(19) -0.0019(14) -0.0001(15) 0.0013(14)
O3 0.0172(17) 0.0195(18) 0.0161(17) -0.0003(13) 0.0008(15) 0.0059(13)
O4 0.0161(16) 0.0197(17) 0.0164(17) -0.0007(13) 0.0041(15) 0.0036(13)
O5 0.019(2) 0.032(2) 0.023(2) -0.0053(15) 0.0099(18) -0.0077(15)
O6 0.0178(19) 0.0204(18) 0.0169(19) 0.0003(14) 0.0069(17) -0.0017(14)
O1W 0.046(3) 0.024(2) 0.0175(19) -0.0007(15) 0.0005(19) 0.0087(18)
O2W 0.0173(18) 0.030(2) 0.029(2) 0.0105(16) 0.0052(17) 0.0007(15)
O3W 0.0168(17) 0.0213(18) 0.034(2) 0.0093(16) 0.0042(17) -0.0011(14)
C1 0.017(3) 0.019(3) 0.017(3) 0.0025(17) 0.005(2) -0.0037(17)
C2 0.013(2) 0.016(2) 0.017(3) 0.0000(18) 0.005(2) 0.0003(18)
C3 0.022(3) 0.018(2) 0.022(3) 0.0008(19) 0.011(3) -0.0004(19)
O4W 0.029(5) 0.093(10) 0.060(8) -0.047(7) 0.004(5) 0.001(6)
O5W 0.058(10) 0.110(13) 0.133(18) -0.003(12) -0.050(11) 0.037(10)
O6W 0.013(4) 0.040(5) 0.052(6) -0.031(4) 0.002(4) 0.007(3)
O7W 0.037(6) 0.057(7) 0.129(13) -0.053(8) -0.018(7) 0.010(6)

loop_
_atom_type_symbol
_atom_type_description
_atom_type_scat_dispersion_real
_atom_type_scat_dispersion_imag
_atom_type_scat_source
C C 0.0033 0.0016 'International Tables Vol C Tables 4.2.6.8 and 6.1.1.4'
O O 0.0106 0.0060 'International Tables Vol C Tables 4.2.6.8 and 6.1.1.4'
Dy Dy -0.1892 4.4098 'International Tables Vol C Tables 4.2.6.8 and 6.1.1.4'

loop_
_geom_angle_atom_site_label_1
_geom_angle_atom_site_label_2
_geom_angle_atom_site_label_3
_geom_angle
_geom_angle_site_symmetry_1
_geom_angle_site_symmetry_3
O3 Dy1 O1 137.23(12) . .
O3 Dy1 O1W 138.77(13) . .
O1 Dy1 O1W 73.39(13) . .
O3 Dy1 O3W 75.04(14) . .
O1 Dy1 O3W 89.03(13) . .
O1W Dy1 O3W 143.05(16) . .
O3 Dy1 O6 81.82(13) . 3_665
O1 Dy1 O6 131.21(14) . 3_665
O1W Dy1 O6 94.80(15) . 3_665
O3W Dy1 O6 72.43(13) . 3_665
O3 Dy1 O2W 84.01(14) . .
O1 Dy1 O2W 81.17(13) . .
O1W Dy1 O2W 73.49(16) . .
O3W Dy1 O2W 136.68(14) . .
O6 Dy1 O2W 141.73(13) 3_665 .
O3 Dy1 O4 67.14(12) . 3_666
O1 Dy1 O4 142.00(12) . 3_666
O1W Dy1 O4 73.22(13) . 3_666
O3W Dy1 O4 128.89(12) . 3_666
O6 Dy1 O4 69.35(13) 3_665 3_666
O2W Dy1 O4 72.39(12) . 3_666
O3 Dy1 O2 71.02(13) . 3_565
O1 Dy1 O2 66.21(12) . 3_565
O1W Dy1 O2 127.79(15) . 3_565
O3W Dy1 O2 68.46(14) . 3_565
O6 Dy1 O2 136.75(12) 3_665 3_565
O2W Dy1 O2 68.98(13) . 3_565
O4 Dy1 O2 124.84(13) 3_666 3_565
O3 Dy1 O5 139.42(13) . .
O1 Dy1 O5 66.35(13) . .
O1W Dy1 O5 70.17(14) . .
O3W Dy1 O5 73.04(14) . .
O6 Dy1 O5 65.13(14) 3_665 .
O2W Dy1 O5 136.56(13) . .
O4 Dy1 O5 117.26(13) 3_666 .
O2 Dy1 O5 117.89(14) 3_565 .
C1 O1 Dy1 121.9(3) . .
C1 O2 Dy1 118.8(4) . 3_565
C2 O3 Dy1 121.5(3) . .
C2 O4 Dy1 118.2(3) . 3_666
C3 O5 Dy1 119.2(4) . .
C3 O6 Dy1 122.0(4) . 3_665
O1 C1 O2 127.1(5) . .
O1 C1 C1 116.5(6) . 3_565
O2 C1 C1 116.3(6) . 3_565
O3 C2 O4 127.0(5) . .
O3 C2 C2 115.9(6) . 3_666
O4 C2 C2 117.1(5) . 3_666
O6 C3 O5 126.4(5) . .
O6 C3 C3 117.6(6) . 3_665
O5 C3 C3 115.9(6) . 3_665

loop_
_geom_bond_atom_site_label_1
_geom_bond_atom_site_label_2
_geom_bond_distance
_geom_bond_site_symmetry_2
Dy1 O3 2.377(4) .
Dy1 O1 2.378(4) .
Dy1 O1W 2.380(4) .
Dy1 O3W 2.382(4) .
Dy1 O6 2.430(4) 3_665
Dy1 O2W 2.437(4) .
Dy1 O4 2.449(4) 3_666
Dy1 O2 2.456(4) 3_565
Dy1 O5 2.517(4) .
O1 C1 1.240(7) .
O2 C1 1.249(7) .
O2 Dy1 2.456(4) 3_565
O3 C2 1.251(6) .
O4 C2 1.253(6) .
O4 Dy1 2.449(4) 3_666
O5 C3 1.261(7) .
O6 C3 1.246(7) .
O6 Dy1 2.430(4) 3_665
C1 C1 1.533(11) 3_565
C2 C2 1.552(9) 3_666
C3 C3 1.535(11) 3_665
O4W O6W 1.427(18) .
O5W O7W 1.47(3) .
